data_4333383
loop_
_publ_author_name
'Mandal, Sukhendu'
'Chandra, Manabendra'
'Natarajan, Srinivasan'

_publ_section_title
;
 Synthesis, Structure, and Upconversion Studies on Organically Templated
 Uranium Phosphites
;
_journal_issue 19
_journal_name_full 'Inorganic Chemistry'
_journal_page_first 7935
_journal_page_last 7943
_journal_paper_doi 10.1021/ic700866f
_journal_volume 46
_journal_year 2007
_chemical_formula_sum 'C2 H7 F3 N O3 P U'
_chemical_formula_weight 419.08
_chemical_name_common 'Uranium Phosphite'
_chemical_name_systematic
;
 ?
;
_space_group_IT_number 14
_symmetry_cell_setting monoclinic
_symmetry_space_group_name_Hall '-P 2ybc'
_symmetry_space_group_name_H-M 'P 1 21/c 1'
_atom_sites_solution_hydrogens geom
_atom_sites_solution_primary direct
_atom_sites_solution_secondary difmap
_audit_creation_method SHELXL-97
_cell_angle_alpha 90.00
_cell_angle_beta 102.581(4)
_cell_angle_gamma 90.00
_cell_formula_units_Z 4
_cell_length_a 7.338(2)
_cell_length_b 10.669(3)
_cell_length_c 9.383(3)
_cell_measurement_reflns_used 1309
_cell_measurement_temperature 293(2)
_cell_measurement_theta_max 26.37
_cell_measurement_theta_min 2.93
_cell_volume 716.9(4)
_computing_cell_refinement SMART
_computing_data_collection 'SMART (Bruker, 2000)'
_computing_data_reduction 'SAINT (Bruker, 2000)'
_computing_molecular_graphics 'Ortep-3 for Windows (Farrugia, 1997) and CAMERON (Watkin et al., 1993)'
_computing_publication_material 'PLATON (Spek, 1990)'
_computing_structure_refinement 'SHELXL-97 (Sheldrick, 1997)'
_computing_structure_solution 'SIR92 (Altomare et al., 1993)'
_diffrn_ambient_temperature 293(2)
_diffrn_measured_fraction_theta_full 0.888
_diffrn_measured_fraction_theta_max 0.897
_diffrn_measurement_device_type 'Bruker SMART CCD area detector'
_diffrn_measurement_method '\f and \w scans'
_diffrn_radiation_monochromator graphite
_diffrn_radiation_source 'fine-focus sealed tube'
_diffrn_radiation_type MoK\a
_diffrn_radiation_wavelength 0.71073
_diffrn_reflns_av_R_equivalents 0.0362
_diffrn_reflns_av_sigmaI/netI 0.0323
_diffrn_reflns_limit_h_max 9
_diffrn_reflns_limit_h_min -8
_diffrn_reflns_limit_k_max 13
_diffrn_reflns_limit_k_min -13
_diffrn_reflns_limit_l_max 11
_diffrn_reflns_limit_l_min -11
_diffrn_reflns_number 4802
_diffrn_reflns_theta_full 25.00
_diffrn_reflns_theta_max 26.37
_diffrn_reflns_theta_min 2.93
_exptl_absorpt_coefficient_mu 22.881
_exptl_absorpt_correction_T_max 0.2619
_exptl_absorpt_correction_T_min 0.1208
_exptl_absorpt_correction_type multi-scan
_exptl_crystal_colour green
_exptl_crystal_density_diffrn 3.883
_exptl_crystal_density_method 'not measured'
_exptl_crystal_description 'rod like'
_exptl_crystal_F_000 736
_exptl_crystal_size_max 0.16
_exptl_crystal_size_mid 0.10
_exptl_crystal_size_min 0.08
_refine_diff_density_max 4.906
_refine_diff_density_min -5.004
_refine_diff_density_rms 0.397
_refine_ls_extinction_method none
_refine_ls_goodness_of_fit_ref 1.031
_refine_ls_hydrogen_treatment mixed
_refine_ls_matrix_type full
_refine_ls_number_parameters 100
_refine_ls_number_reflns 1309
_refine_ls_number_restraints 0
_refine_ls_restrained_S_all 1.031
_refine_ls_R_factor_all 0.0407
_refine_ls_R_factor_gt 0.0376
_refine_ls_shift/su_max 0.002
_refine_ls_shift/su_mean 0.000
_refine_ls_structure_factor_coef Fsqd
_refine_ls_weighting_details 'calc w=1/[\s^2^(Fo^2^)+(0.0704P)^2^+4.8040P] where P=(Fo^2^+2Fc^2^)/3'
_refine_ls_weighting_scheme calc
_refine_ls_wR_factor_gt 0.0983
_refine_ls_wR_factor_ref 0.1013
_reflns_number_gt 1190
_reflns_number_total 1309
_reflns_threshold_expression >2sigma(I)
_cod_data_source_file ic700866fsup1.cif
_cod_data_source_block compound2
_cod_depositor_comments
;
The following automatic conversions were performed:

'_symmetry_cell_setting' value 'Monoclinic' changed to 'monoclinic'
according to /home/saulius/struct/CIF-dictionaries/cif_core.dic
dictionary named 'cif_core.dic' version 2.4.2 from 2011-04-26.

Automatic conversion script
Id: cif_fix_values 1891 2012-01-12 08:04:46Z andrius 
;
_cod_original_cell_volume 716.9(3)
_cod_original_sg_symbol_H-M 'P 21/c'
_cod_original_formula_sum C2H7F3N1O3P1U1
_cod_database_code 4333383

loop_
_symmetry_equiv_pos_as_xyz
'x, y, z'
'-x, y+1/2, -z+1/2'
'-x, -y, -z'
'x, -y-1/2, z-1/2'

loop_
_atom_site_label
_atom_site_type_symbol
_atom_site_fract_x
_atom_site_fract_y
_atom_site_fract_z
_atom_site_U_iso_or_equiv
_atom_site_adp_type
_atom_site_occupancy
_atom_site_symmetry_multiplicity
_atom_site_calc_flag
_atom_site_refinement_flags
U1 U 0.72670(4) 1.00427(2) 0.91282(3) 0.00692(18) Uani 1 1 d .
P1 P 0.4203(3) 0.74013(18) 0.8891(2) 0.0103(4) Uani 1 1 d .
H10 H 0.4972 0.6941 0.9709 0.012 Uiso 1 1 calc R
F1 F 0.8588(7) 0.9077(5) 0.7574(5) 0.0221(11) Uani 1 1 d .
O1 O 0.6729(9) 1.1435(6) 0.7259(7) 0.0212(13) Uani 1 1 d .
F2 F 0.9651(6) 0.8988(4) 1.0622(5) 0.0144(9) Uani 1 1 d .
O2 O 0.7286(9) 1.1882(5) 1.0527(7) 0.0163(12) Uani 1 1 d .
O3 O 0.5482(8) 0.8275(5) 0.8280(6) 0.0150(12) Uani 1 1 d .
F3 F 0.5970(6) 0.9379(4) 1.1068(5) 0.0136(9) Uani 1 1 d .
N1 N 0.0402(11) 0.8709(7) 0.5436(9) 0.0182(15) Uani 1 1 d .
H1 H 0.0994 0.7979 0.5369 0.022 Uiso 1 1 calc R
H2 H -0.0279 0.8623 0.6120 0.022 Uiso 1 1 calc R
C2 C -0.0866(12) 0.9020(9) 0.3980(10) 0.0216(19) Uani 1 1 d .
H3 H -0.0140 0.9091 0.3234 0.026 Uiso 1 1 calc R
H4 H -0.1783 0.8361 0.3696 0.026 Uiso 1 1 calc R
C3 C 0.1828(15) 0.9756(10) 0.5871(10) 0.023(2) Uani 1 1 d .
H5 H 0.2663 0.9548 0.6792 0.028 Uiso 1 1 calc R
H6 H 0.2569 0.9839 0.5137 0.028 Uiso 1 1 calc R

loop_
_atom_site_aniso_label
_atom_site_aniso_U_11
_atom_site_aniso_U_22
_atom_site_aniso_U_33
_atom_site_aniso_U_23
_atom_site_aniso_U_13
_atom_site_aniso_U_12
U1 0.0023(3) 0.0077(3) 0.0106(3) 0.00003(8) 0.00129(16) 0.00001(8)
P1 0.0045(8) 0.0109(9) 0.0162(9) -0.0051(7) 0.0041(7) -0.0022(7)
F1 0.021(3) 0.026(3) 0.024(2) -0.0053(19) 0.015(2) 0.004(2)
O1 0.016(3) 0.024(3) 0.027(3) 0.018(3) 0.013(3) 0.011(3)
F2 0.009(2) 0.017(2) 0.016(2) 0.0060(17) 0.0016(17) 0.0019(19)
O2 0.009(3) 0.021(3) 0.023(3) -0.008(2) 0.013(2) -0.002(2)
O3 0.011(3) 0.015(3) 0.021(3) -0.006(2) 0.007(2) -0.004(2)
F3 0.008(2) 0.018(2) 0.014(2) 0.0037(17) 0.0008(17) -0.0002(18)
N1 0.022(4) 0.013(3) 0.022(3) 0.010(3) 0.011(3) 0.008(3)
C2 0.014(4) 0.024(5) 0.025(4) -0.014(4) 0.001(3) -0.014(4)
C3 0.018(5) 0.033(5) 0.015(4) -0.001(4) -0.006(4) 0.007(4)

loop_
_atom_type_symbol
_atom_type_description
_atom_type_scat_dispersion_real
_atom_type_scat_dispersion_imag
_atom_type_scat_source
C C 0.0033 0.0016 'International Tables Vol C Tables 4.2.6.8 and 6.1.1.4'
H H 0.0000 0.0000 'International Tables Vol C Tables 4.2.6.8 and 6.1.1.4'
F F 0.0171 0.0103 'International Tables Vol C Tables 4.2.6.8 and 6.1.1.4'
N N 0.0061 0.0033 'International Tables Vol C Tables 4.2.6.8 and 6.1.1.4'
O O 0.0106 0.0060 'International Tables Vol C Tables 4.2.6.8 and 6.1.1.4'
P P 0.1023 0.0942 'International Tables Vol C Tables 4.2.6.8 and 6.1.1.4'
U U -9.6767 9.6646 'International Tables Vol C Tables 4.2.6.8 and 6.1.1.4'

loop_
_geom_angle_atom_site_label_1
_geom_angle_atom_site_label_2
_geom_angle_atom_site_label_3
_geom_angle
_geom_angle_site_symmetry_1
_geom_angle_site_symmetry_3
F1 U1 O1 79.6(2) . .
F1 U1 F2 77.58(18) . .
O1 U1 F2 141.1(2) . .
F1 U1 O3 71.8(2) . .
O1 U1 O3 106.0(2) . .
F2 U1 O3 96.27(18) . .
F1 U1 F3 133.89(17) . .
O1 U1 F3 140.22(19) . .
F2 U1 F3 76.16(16) . .
O3 U1 F3 74.21(18) . .
F1 U1 O2 144.73(19) . .
O1 U1 O2 82.2(2) . .
F2 U1 O2 99.0(2) . .
O3 U1 O2 142.8(2) . .
F3 U1 O2 76.89(18) . .
F1 U1 F3 129.91(18) . 3_677
O1 U1 F3 76.79(18) . 3_677
F2 U1 F3 141.19(15) . 3_677
O3 U1 F3 73.26(18) . 3_677
F3 U1 F3 65.04(18) . 3_677
O2 U1 F3 73.58(19) . 3_677
F1 U1 F2 74.21(18) . 3_777
O1 U1 F2 78.41(19) . 3_777
F2 U1 F2 65.28(17) . 3_777
O3 U1 F2 144.16(17) . 3_777
F3 U1 F2 125.20(16) . 3_777
O2 U1 F2 72.68(18) . 3_777
F3 U1 F2 140.26(15) 3_677 3_777
F1 U1 U1 73.12(15) . 3_777
O1 U1 U1 108.81(16) . 3_777
F2 U1 U1 33.93(11) . 3_777
O3 U1 U1 124.10(15) . 3_777
F3 U1 U1 102.54(11) . 3_777
O2 U1 U1 84.67(16) . 3_777
F3 U1 U1 156.75(11) 3_677 3_777
F2 U1 U1 31.35(10) 3_777 3_777
F1 U1 U1 142.28(14) . 3_677
O1 U1 U1 108.06(15) . 3_677
F2 U1 U1 109.30(11) . 3_677
O3 U1 U1 70.59(14) . 3_677
F3 U1 U1 33.14(11) . 3_677
O2 U1 U1 72.38(14) . 3_677
F3 U1 U1 31.89(10) 3_677 3_677
F2 U1 U1 143.10(10) 3_777 3_677
U1 U1 U1 132.89(2) 3_777 3_677
O3 P1 O2 112.1(3) . 3_677
O3 P1 O1 111.2(3) . 2_646
O2 P1 O1 110.0(3) 3_677 2_646
P1 O1 U1 163.0(4) 2_656 .
U1 F2 U1 114.72(17) . 3_777
P1 O2 U1 134.2(4) 3_677 .
P1 O3 U1 135.5(3) . .
U1 F3 U1 114.96(18) . 3_677
C2 N1 C3 109.4(7) . .
C3 C2 N1 108.4(7) 3_576 .
C2 C3 N1 110.6(8) 3_576 .

loop_
_geom_bond_atom_site_label_1
_geom_bond_atom_site_label_2
_geom_bond_distance
_geom_bond_site_symmetry_2
U1 F1 2.178(4) .
U1 O1 2.267(6) .
U1 F2 2.285(4) .
U1 O3 2.335(5) .
U1 F3 2.340(4) .
U1 O2 2.359(5) .
U1 F3 2.422(5) 3_677
U1 F2 2.451(5) 3_777
U1 U1 3.9891(11) 3_777
U1 U1 4.0156(10) 3_677
P1 O3 1.521(6) .
P1 O2 1.529(6) 3_677
P1 O1 1.540(6) 2_646
O1 P1 1.540(6) 2_656
F2 U1 2.451(4) 3_777
O2 P1 1.529(5) 3_677
F3 U1 2.422(5) 3_677
N1 C2 1.512(11) .
N1 C3 1.525(13) .
C2 C3 1.505(13) 3_576
C3 C2 1.505(13) 3_576
